data_2228733
loop_
_publ_author_name
'Muller, Alfred'

_publ_section_title
;
 Tris(4-methylphenyl)phosphine selenide
;
_journal_coeditor_code HB5761
_journal_issue 1
_journal_name_full 'Acta Crystallographica Section E'
_journal_page_first o45
_journal_paper_doi 10.1107/S1600536810050567
_journal_volume 67
_journal_year 2011
_chemical_formula_iupac 'C21 H21 P Se'
_chemical_formula_moiety 'C21 H21 P Se'
_chemical_formula_sum 'C21 H21 P Se'
_chemical_formula_weight 383.31
_chemical_name_systematic
;
Tris(4-methylphenyl)phosphine selenide
;
_space_group_IT_number 14
_symmetry_cell_setting monoclinic
_symmetry_space_group_name_Hall '-P 2ybc'
_symmetry_space_group_name_H-M 'P 1 21/c 1'
_atom_sites_solution_hydrogens geom
_atom_sites_solution_primary direct
_atom_sites_solution_secondary difmap
_audit_creation_method 'WinGX routine CIF_UPDATE'
_cell_angle_alpha 90
_cell_angle_beta 124.969(2)
_cell_angle_gamma 90
_cell_formula_units_Z 4
_cell_length_a 9.8330(4)
_cell_length_b 19.0584(9)
_cell_length_c 11.9136(4)
_cell_measurement_reflns_used 3903
_cell_measurement_temperature 100(2)
_cell_measurement_theta_max 28.29
_cell_measurement_theta_min 2.48
_cell_volume 1829.55(14)
_computing_cell_refinement 'SAINT-Plus (Bruker, 2004)'
_computing_data_collection 'APEX2 (Bruker, 2005)'
_computing_data_reduction 'SAINT-Plus and XPREP (Bruker 2004)'
_computing_molecular_graphics 'DIAMOND (Brandenburg & Putz, 2005)'
_computing_publication_material 'WinGX (Farrugia, 1999)'
_computing_structure_refinement 'SHELXL97 (Sheldrick, 2008)'
_computing_structure_solution 'SIR97 (Altomare <i>et al.</i>, 1999)'
_diffrn_ambient_temperature 100(2)
_diffrn_detector_area_resol_mean 8.4
_diffrn_measured_fraction_theta_full 0.991
_diffrn_measured_fraction_theta_max 0.991
_diffrn_measurement_device_type
;
Bruker X8 APEXII 4K KappaCCD
;
_diffrn_measurement_method '\w and \f'
_diffrn_radiation_monochromator graphite
_diffrn_radiation_type MoK\a
_diffrn_radiation_wavelength 0.71073
_diffrn_reflns_av_R_equivalents 0.0324
_diffrn_reflns_limit_h_max 9
_diffrn_reflns_limit_h_min -13
_diffrn_reflns_limit_k_max 24
_diffrn_reflns_limit_k_min -25
_diffrn_reflns_limit_l_max 15
_diffrn_reflns_limit_l_min -15
_diffrn_reflns_number 12931
_diffrn_reflns_theta_full 28.41
_diffrn_reflns_theta_max 28.41
_diffrn_reflns_theta_min 2.14
_diffrn_standards_decay_% 0
_diffrn_standards_interval_count 0
_diffrn_standards_interval_time 0
_diffrn_standards_number 0
_exptl_absorpt_coefficient_mu 2.137
_exptl_absorpt_correction_T_max 0.7686
_exptl_absorpt_correction_T_min 0.5134
_exptl_absorpt_correction_type multi-scan
_exptl_absorpt_process_details
;
(SADABS; Bruker, 2004)
;
_exptl_crystal_colour colorless
_exptl_crystal_density_diffrn 1.392
_exptl_crystal_density_method 'not measured'
_exptl_crystal_description block
_exptl_crystal_F_000 784
_exptl_crystal_size_max 0.36
_exptl_crystal_size_mid 0.14
_exptl_crystal_size_min 0.13
_refine_diff_density_max 0.456
_refine_diff_density_min -0.299
_refine_ls_extinction_method none
_refine_ls_goodness_of_fit_ref 1.025
_refine_ls_hydrogen_treatment constr
_refine_ls_matrix_type full
_refine_ls_number_parameters 211
_refine_ls_number_reflns 4555
_refine_ls_number_restraints 0
_refine_ls_restrained_S_all 1.025
_refine_ls_R_factor_all 0.043
_refine_ls_R_factor_gt 0.0313
_refine_ls_shift/su_max 0.006
_refine_ls_shift/su_mean 0
_refine_ls_structure_factor_coef Fsqd
_refine_ls_weighting_details 'calc w=1/[\s^2^(Fo^2^)+(0.0326P)^2^+0.6745P] where P=(Fo^2^+2Fc^2^)/3'
_refine_ls_weighting_scheme calc
_refine_ls_wR_factor_ref 0.0727
_reflns_number_gt 3748
_reflns_number_total 4555
_reflns_threshold_expression I>2sigma(I)
_cod_data_source_file hb5761.cif
_cod_data_source_block I
_cod_original_cell_volume 1829.55(13)
_cod_original_sg_symbol_H-M 'P 21/c'
_cod_database_code 2228733
_cod_database_fobs_code 2228733

loop_
_symmetry_equiv_pos_as_xyz
'x, y, z'
'-x, y+1/2, -z+1/2'
'-x, -y, -z'
'x, -y-1/2, z-1/2'

loop_
_atom_site_type_symbol
_atom_site_label
_atom_site_fract_x
_atom_site_fract_y
_atom_site_fract_z
_atom_site_U_iso_or_equiv
_atom_site_adp_type
_atom_site_calc_flag
_atom_site_refinement_flags
_atom_site_occupancy
_atom_site_disorder_assembly
_atom_site_disorder_group
Se Se 0.35082(2) 0.927791(11) 0.29390(2) 0.01903(7) Uani d . 1 . .
P P 0.53055(6) 0.85475(3) 0.32421(5) 0.01317(11) Uani d . 1 . .
C C1 1.0689(3) 0.81013(13) 0.9344(2) 0.0271(5) Uani d . 1 . .
H H1A 1.1148 0.8552 0.9806 0.041 Uiso calc R 1 . .
H H1B 1.1584 0.7806 0.9472 0.041 Uiso calc R 1 . .
H H1C 1.0164 0.7866 0.9735 0.041 Uiso calc R 1 . .
C C2 0.8493(3) 0.94613(13) 0.0318(2) 0.0278(5) Uani d . 1 . .
H H2A 0.8035 0.9171 -0.0502 0.042 Uiso calc R 1 . .
H H2B 0.9700 0.9400 0.0919 0.042 Uiso calc R 1 . .
H H2C 0.8233 0.9955 0.0050 0.042 Uiso calc R 1 . .
C C3 0.2520(3) 0.55993(11) 0.1189(2) 0.0255(5) Uani d . 1 . .
H H3A 0.2297 0.5513 0.0286 0.038 Uiso calc R 1 . .
H H3B 0.1492 0.5544 0.1132 0.038 Uiso calc R 1 . .
H H3C 0.3348 0.5263 0.1850 0.038 Uiso calc R 1 . .
C C11 0.6948(2) 0.84178(10) 0.50352(18) 0.0138(4) Uani d . 1 . .
C C12 0.7425(2) 0.89697(11) 0.59514(19) 0.0172(4) Uani d . 1 . .
H H12 0.6909 0.9415 0.5629 0.021 Uiso calc R 1 . .
C C13 0.8654(2) 0.88729(11) 0.73382(19) 0.0193(4) Uani d . 1 . .
H H13 0.8978 0.9255 0.7953 0.023 Uiso calc R 1 . .
C C14 0.9415(2) 0.82244(12) 0.78349(19) 0.0182(4) Uani d . 1 . .
C C15 0.8954(2) 0.76788(11) 0.6907(2) 0.0184(4) Uani d . 1 . .
H H15 0.9489 0.7237 0.7228 0.022 Uiso calc R 1 . .
C C16 0.7729(2) 0.77686(11) 0.55230(19) 0.0169(4) Uani d . 1 . .
H H16 0.7421 0.7388 0.4907 0.020 Uiso calc R 1 . .
C C21 0.6314(2) 0.88090(10) 0.24281(19) 0.0147(4) Uani d . 1 . .
C C22 0.8020(2) 0.88731(10) 0.31340(19) 0.0169(4) Uani d . 1 . .
H H22 0.8714 0.8766 0.4084 0.020 Uiso calc R 1 . .
C C23 0.8724(3) 0.90939(11) 0.2458(2) 0.0192(4) Uani d . 1 . .
H H23 0.9895 0.9143 0.2957 0.023 Uiso calc R 1 . .
C C24 0.7742(3) 0.92422(10) 0.1068(2) 0.0181(4) Uani d . 1 . .
C C25 0.6036(3) 0.91762(12) 0.0366(2) 0.0245(5) Uani d . 1 . .
H H25 0.5346 0.9275 -0.0587 0.029 Uiso calc R 1 . .
C C26 0.5322(3) 0.89686(12) 0.1030(2) 0.0246(5) Uani d . 1 . .
H H26 0.4149 0.8934 0.0533 0.030 Uiso calc R 1 . .
C C31 0.4463(2) 0.76849(10) 0.25790(18) 0.0138(4) Uani d . 1 . .
C C32 0.4990(3) 0.72710(11) 0.1928(2) 0.0191(4) Uani d . 1 . .
H H32 0.5801 0.7446 0.1806 0.023 Uiso calc R 1 . .
C C33 0.4336(3) 0.66068(11) 0.1462(2) 0.0210(4) Uani d . 1 . .
H H33 0.4693 0.6334 0.1009 0.025 Uiso calc R 1 . .
C C34 0.3169(2) 0.63330(11) 0.16437(19) 0.0177(4) Uani d . 1 . .
C C35 0.2645(3) 0.67488(11) 0.2292(2) 0.0203(4) Uani d . 1 . .
H H35 0.1842 0.6570 0.2420 0.024 Uiso calc R 1 . .
C C36 0.3273(2) 0.74153(11) 0.2750(2) 0.0187(4) Uani d . 1 . .
H H36 0.2894 0.7691 0.3183 0.022 Uiso calc R 1 . .

loop_
_atom_site_aniso_label
_atom_site_aniso_U_11
_atom_site_aniso_U_22
_atom_site_aniso_U_33
_atom_site_aniso_U_12
_atom_site_aniso_U_13
_atom_site_aniso_U_23
Se 0.01853(11) 0.01859(11) 0.01791(10) 0.00640(8) 0.00924(9) 0.00104(8)
P 0.0130(2) 0.0139(2) 0.0114(2) 0.00109(19) 0.0064(2) 0.00008(17)
C1 0.0196(11) 0.0416(14) 0.0134(10) 0.0004(10) 0.0055(9) 0.0040(9)
C2 0.0286(12) 0.0355(14) 0.0263(11) -0.0021(10) 0.0198(10) 0.0042(9)
C3 0.0248(11) 0.0173(11) 0.0307(12) -0.0015(9) 0.0137(10) -0.0017(8)
C11 0.0125(9) 0.0181(10) 0.0111(8) -0.0012(7) 0.0070(7) 0.0004(7)
C12 0.0183(10) 0.0191(10) 0.0160(9) 0.0017(8) 0.0109(8) 0.0010(7)
C13 0.0193(10) 0.0255(11) 0.0139(9) -0.0025(9) 0.0100(9) -0.0049(8)
C14 0.0118(9) 0.0299(12) 0.0132(9) -0.0026(8) 0.0073(8) 0.0014(8)
C15 0.0132(9) 0.0198(10) 0.0192(10) 0.0014(8) 0.0076(8) 0.0062(8)
C16 0.0146(9) 0.0177(10) 0.0162(9) -0.0003(8) 0.0076(8) -0.0004(7)
C21 0.0173(10) 0.0140(9) 0.0135(9) -0.0011(8) 0.0091(8) -0.0005(7)
C22 0.0177(10) 0.0171(10) 0.0142(9) 0.0002(8) 0.0082(8) 0.0002(7)
C23 0.0151(10) 0.0212(11) 0.0208(10) -0.0004(8) 0.0100(9) -0.0001(8)
C24 0.0237(10) 0.0150(10) 0.0195(10) -0.0008(8) 0.0147(9) 0.0002(7)
C25 0.0232(11) 0.0330(13) 0.0143(9) -0.0013(10) 0.0091(9) 0.0047(8)
C26 0.0166(10) 0.0350(13) 0.0175(10) -0.0041(9) 0.0070(9) 0.0041(9)
C31 0.0114(9) 0.0154(10) 0.0117(8) 0.0009(7) 0.0050(8) 0.0003(7)
C32 0.0189(10) 0.0213(11) 0.0227(10) -0.0017(8) 0.0152(9) -0.0038(8)
C33 0.0230(11) 0.0214(11) 0.0236(10) 0.0005(9) 0.0163(9) -0.0051(8)
C34 0.0145(9) 0.0165(10) 0.0163(9) 0.0021(8) 0.0054(8) 0.0023(7)
C35 0.0212(10) 0.0192(11) 0.0273(11) -0.0004(9) 0.0179(10) 0.0022(8)
C36 0.0213(11) 0.0198(10) 0.0216(10) 0.0013(8) 0.0161(9) 0.0001(8)

loop_
_atom_type_symbol
_atom_type_description
_atom_type_scat_dispersion_real
_atom_type_scat_dispersion_imag
_atom_type_scat_source
C C 0.0033 0.0016 'International Tables Vol C Tables 4.2.6.8 and 6.1.1.4'
H H 0 0 'International Tables Vol C Tables 4.2.6.8 and 6.1.1.4'
P P 0.1023 0.0942 'International Tables Vol C Tables 4.2.6.8 and 6.1.1.4'
Se Se -0.0929 2.2259 'International Tables Vol C Tables 4.2.6.8 and 6.1.1.4'

loop_
_geom_angle_atom_site_label_1
_geom_angle_atom_site_label_2
_geom_angle_atom_site_label_3
_geom_angle_site_symmetry_1
_geom_angle_site_symmetry_3
_geom_angle
_geom_angle_publ_flag
C31 P C21 . . 105.74(9) ?
C31 P C11 . . 105.50(9) ?
C21 P C11 . . 106.11(9) ?
C31 P Se . . 113.32(6) ?
C21 P Se . . 112.88(7) ?
C11 P Se . . 112.64(7) ?
C14 C1 H1A . . 109.5 ?
C14 C1 H1B . . 109.5 ?
H1A C1 H1B . . 109.5 ?
C14 C1 H1C . . 109.5 ?
H1A C1 H1C . . 109.5 ?
H1B C1 H1C . . 109.5 ?
C24 C2 H2A . . 109.5 ?
C24 C2 H2B . . 109.5 ?
H2A C2 H2B . . 109.5 ?
C24 C2 H2C . . 109.5 ?
H2A C2 H2C . . 109.5 ?
H2B C2 H2C . . 109.5 ?
C34 C3 H3A . . 109.5 ?
C34 C3 H3B . . 109.5 ?
H3A C3 H3B . . 109.5 ?
C34 C3 H3C . . 109.5 ?
H3A C3 H3C . . 109.5 ?
H3B C3 H3C . . 109.5 ?
C12 C11 C16 . . 119.12(17) ?
C12 C11 P . . 119.65(15) ?
C16 C11 P . . 121.22(14) ?
C11 C12 C13 . . 120.32(19) ?
C11 C12 H12 . . 119.8 ?
C13 C12 H12 . . 119.8 ?
C14 C13 C12 . . 120.87(19) ?
C14 C13 H13 . . 119.6 ?
C12 C13 H13 . . 119.6 ?
C13 C14 C15 . . 118.43(18) ?
C13 C14 C1 . . 121.52(19) ?
C15 C14 C1 . . 120.0(2) ?
C16 C15 C14 . . 121.20(19) ?
C16 C15 H15 . . 119.4 ?
C14 C15 H15 . . 119.4 ?
C15 C16 C11 . . 120.03(18) ?
C15 C16 H16 . . 120.0 ?
C11 C16 H16 . . 120.0 ?
C22 C21 C26 . . 118.64(18) ?
C22 C21 P . . 122.94(14) ?
C26 C21 P . . 118.40(15) ?
C21 C22 C23 . . 120.34(18) ?
C21 C22 H22 . . 119.8 ?
C23 C22 H22 . . 119.8 ?
C24 C23 C22 . . 120.98(19) ?
C24 C23 H23 . . 119.5 ?
C22 C23 H23 . . 119.5 ?
C25 C24 C23 . . 118.43(19) ?
C25 C24 C2 . . 120.15(18) ?
C23 C24 C2 . . 121.41(19) ?
C26 C25 C24 . . 121.11(19) ?
C26 C25 H25 . . 119.4 ?
C24 C25 H25 . . 119.4 ?
C25 C26 C21 . . 120.48(19) ?
C25 C26 H26 . . 119.8 ?
C21 C26 H26 . . 119.8 ?
C36 C31 C32 . . 118.80(18) ?
C36 C31 P . . 118.96(15) ?
C32 C31 P . . 122.22(15) ?
C33 C32 C31 . . 120.29(19) ?
C33 C32 H32 . . 119.9 ?
C31 C32 H32 . . 119.9 ?
C32 C33 C34 . . 121.15(19) ?
C32 C33 H33 . . 119.4 ?
C34 C33 H33 . . 119.4 ?
C33 C34 C35 . . 118.29(19) ?
C33 C34 C3 . . 120.78(19) ?
C35 C34 C3 . . 120.90(19) ?
C36 C35 C34 . . 121.24(19) ?
C36 C35 H35 . . 119.4 ?
C34 C35 H35 . . 119.4 ?
C35 C36 C31 . . 120.22(19) ?
C35 C36 H36 . . 119.9 ?
C31 C36 H36 . . 119.9 ?

loop_
_geom_bond_atom_site_label_1
_geom_bond_atom_site_label_2
_geom_bond_site_symmetry_2
_geom_bond_distance
_geom_bond_publ_flag
Se P . 2.1119(5) ?
P C31 . 1.806(2) ?
P C21 . 1.810(2) ?
P C11 . 1.8106(19) ?
C1 C14 . 1.509(3) ?
C1 H1A . 0.9800 ?
C1 H1B . 0.9800 ?
C1 H1C . 0.9800 ?
C2 C24 . 1.509(3) ?
C2 H2A . 0.9800 ?
C2 H2B . 0.9800 ?
C2 H2C . 0.9800 ?
C3 C34 . 1.503(3) ?
C3 H3A . 0.9800 ?
C3 H3B . 0.9800 ?
C3 H3C . 0.9800 ?
C11 C12 . 1.390(3) ?
C11 C16 . 1.395(3) ?
C12 C13 . 1.391(3) ?
C12 H12 . 0.9500 ?
C13 C14 . 1.389(3) ?
C13 H13 . 0.9500 ?
C14 C15 . 1.391(3) ?
C15 C16 . 1.387(3) ?
C15 H15 . 0.9500 ?
C16 H16 . 0.9500 ?
C21 C22 . 1.385(3) ?
C21 C26 . 1.398(3) ?
C22 C23 . 1.395(3) ?
C22 H22 . 0.9500 ?
C23 C24 . 1.386(3) ?
C23 H23 . 0.9500 ?
C24 C25 . 1.386(3) ?
C25 C26 . 1.383(3) ?
C25 H25 . 0.9500 ?
C26 H26 . 0.9500 ?
C31 C36 . 1.395(3) ?
C31 C32 . 1.397(3) ?
C32 C33 . 1.384(3) ?
C32 H32 . 0.9500 ?
C33 C34 . 1.386(3) ?
C33 H33 . 0.9500 ?
C34 C35 . 1.394(3) ?
C35 C36 . 1.381(3) ?
C35 H35 . 0.9500 ?
C36 H36 . 0.9500 ?

loop_
_geom_hbond_atom_site_label_D
_geom_hbond_atom_site_label_H
_geom_hbond_atom_site_label_A
_geom_hbond_site_symmetry_A
_geom_hbond_distance_DH
_geom_hbond_distance_HA
_geom_hbond_distance_DA
_geom_hbond_angle_DHA
C12 H12 Se . 0.95 3.04 3.495(2) 111
C12 H12 Se 3_676 0.95 3.18 3.890(2) 133
C2 H2B Se 1_655 0.98 3.09 4.067(2) 176
C36 H36 Se . 0.95 3.13 3.556(2) 109

loop_
_geom_torsion_atom_site_label_1
_geom_torsion_atom_site_label_2
_geom_torsion_atom_site_label_3
_geom_torsion_atom_site_label_4
_geom_torsion_site_symmetry_1
_geom_torsion_site_symmetry_2
_geom_torsion_site_symmetry_3
_geom_torsion_site_symmetry_4
_geom_torsion
_geom_torsion_publ_flag
C31 P C11 C12 . . . . -155.80(16) ?
C21 P C11 C12 . . . . 92.29(17) ?
Se P C11 C12 . . . . -31.70(17) ?
C31 P C11 C16 . . . . 23.05(18) ?
C21 P C11 C16 . . . . -88.86(17) ?
Se P C11 C16 . . . . 147.15(14) ?
C16 C11 C12 C13 . . . . -0.6(3) ?
P C11 C12 C13 . . . . 178.27(15) ?
C11 C12 C13 C14 . . . . -0.6(3) ?
C12 C13 C14 C15 . . . . 1.9(3) ?
C12 C13 C14 C1 . . . . -176.97(19) ?
C13 C14 C15 C16 . . . . -2.0(3) ?
C1 C14 C15 C16 . . . . 176.88(18) ?
C14 C15 C16 C11 . . . . 0.8(3) ?
C12 C11 C16 C15 . . . . 0.5(3) ?
P C11 C16 C15 . . . . -178.35(15) ?
C31 P C21 C22 . . . . -111.10(18) ?
C11 P C21 C22 . . . . 0.6(2) ?
Se P C21 C22 . . . . 124.48(16) ?
C31 P C21 C26 . . . . 70.41(18) ?
C11 P C21 C26 . . . . -177.85(17) ?
Se P C21 C26 . . . . -54.02(18) ?
C26 C21 C22 C23 . . . . 0.1(3) ?
P C21 C22 C23 . . . . -178.38(15) ?
C21 C22 C23 C24 . . . . -1.1(3) ?
C22 C23 C24 C25 . . . . 1.0(3) ?
C22 C23 C24 C2 . . . . -178.22(19) ?
C23 C24 C25 C26 . . . . 0.1(3) ?
C2 C24 C25 C26 . . . . 179.3(2) ?
C24 C25 C26 C21 . . . . -1.0(4) ?
C22 C21 C26 C25 . . . . 0.9(3) ?
P C21 C26 C25 . . . . 179.49(18) ?
C21 P C31 C36 . . . . -164.39(15) ?
C11 P C31 C36 . . . . 83.44(16) ?
Se P C31 C36 . . . . -40.24(16) ?
C21 P C31 C32 . . . . 17.16(19) ?
C11 P C31 C32 . . . . -95.02(17) ?
Se P C31 C32 . . . . 141.31(15) ?
C36 C31 C32 C33 . . . . 0.1(3) ?
P C31 C32 C33 . . . . 178.60(16) ?
C31 C32 C33 C34 . . . . -0.9(3) ?
C32 C33 C34 C35 . . . . 1.0(3) ?
C32 C33 C34 C3 . . . . -177.32(19) ?
C33 C34 C35 C36 . . . . -0.3(3) ?
C3 C34 C35 C36 . . . . 178.00(19) ?
C34 C35 C36 C31 . . . . -0.4(3) ?
C32 C31 C36 C35 . . . . 0.5(3) ?
P C31 C36 C35 . . . . -177.98(16) ?

loop_
_cod_related_entry_id
_cod_related_entry_database
_cod_related_entry_code
1 ChemSpider 268682
